data_7704672
loop_
_publ_author_name
'Guo, Zhilin'
'Deng, Yi-Fei'
'Zhang, Yipei'
'Pikramenou, Zoe'
'Zhang, Yuan-Zhu'

_publ_section_title
;
 Two azido-bridged [2\\times 2] cobalt(ii) grids featuring single-molecule
 magnet behaviour.
;
_journal_issue 27
_journal_name_full 'Dalton transactions (Cambridge, England : 2003)'
_journal_page_first 9218
_journal_page_last 9222
_journal_paper_doi 10.1039/d0dt01461c
_journal_volume 49
_journal_year 2020
_chemical_formula_moiety 'C56 H40 Co4 N28, 4(C24 H20 B), C4 H6 N2'
_chemical_formula_sum 'C156 H126 B4 Co4 N30'
_chemical_formula_weight 2699.82
_space_group_crystal_system tetragonal
_space_group_IT_number 88
_space_group_name_Hall '-I 4ad'
_space_group_name_H-M_alt 'I 41/a :2'
_atom_sites_solution_hydrogens geom
_atom_sites_solution_primary dual
_audit_creation_date 2020-04-15
_audit_creation_method
;
Olex2 1.2
(compiled 2018.05.29 svn.r3508 for OlexSys, GUI svn.r5506)
;
_audit_update_record
;
2020-04-16 deposited with the CCDC.	2020-06-15 downloaded from the CCDC.
;
_cell_angle_alpha 90
_cell_angle_beta 90
_cell_angle_gamma 90
_cell_formula_units_Z 4
_cell_length_a 17.3694(14)
_cell_length_b 17.3694(14)
_cell_length_c 43.223(6)
_cell_measurement_reflns_used 9910
_cell_measurement_temperature 150(2)
_cell_measurement_theta_max 27.26
_cell_measurement_theta_min 2.34
_cell_volume 13040(2)
_computing_cell_refinement 'SAINT v8.37A (Bruker, 2015)'
_computing_data_reduction 'SAINT v8.37A (Bruker, 2015)'
_computing_molecular_graphics 'Olex2 (Dolomanov et al., 2009)'
_computing_publication_material 'Olex2 (Dolomanov et al., 2009)'
_computing_structure_refinement 'ShelXL (Sheldrick, 2015)'
_computing_structure_solution 'ShelXT (Sheldrick, 2015)'
_diffrn_ambient_temperature 150.0
_diffrn_measured_fraction_theta_full 0.999
_diffrn_measured_fraction_theta_max 0.998
_diffrn_measurement_device_type 'Bruker APEX-II CCD'
_diffrn_measurement_method '\f and \w scans'
_diffrn_radiation_type MoK\a
_diffrn_radiation_wavelength 0.71073
_diffrn_reflns_av_R_equivalents 0.0978
_diffrn_reflns_av_unetI/netI 0.0388
_diffrn_reflns_Laue_measured_fraction_full 0.999
_diffrn_reflns_Laue_measured_fraction_max 0.998
_diffrn_reflns_limit_h_max 22
_diffrn_reflns_limit_h_min -22
_diffrn_reflns_limit_k_max 22
_diffrn_reflns_limit_k_min -22
_diffrn_reflns_limit_l_max 56
_diffrn_reflns_limit_l_min -56
_diffrn_reflns_number 142254
_diffrn_reflns_point_group_measured_fraction_full 0.999
_diffrn_reflns_point_group_measured_fraction_max 0.998
_diffrn_reflns_theta_full 25.242
_diffrn_reflns_theta_max 27.598
_diffrn_reflns_theta_min 2.345
_diffrn_standards_number 0
_exptl_absorpt_coefficient_mu 0.568
_exptl_absorpt_correction_T_max 0.7456
_exptl_absorpt_correction_T_min 0.6955
_exptl_absorpt_correction_type multi-scan
_exptl_absorpt_process_details
'SADABS-2014/5 (Bruker,2014/5) was used for absorption correction. wR2(int) was 0.1731 before and 0.0595 after correction. The Ratio of minimum to maximum transmission is 0.9328. The \l/2 correction factor is Not present.'
_exptl_crystal_colour 'clear light orange'
_exptl_crystal_colour_lustre clear
_exptl_crystal_colour_modifier light
_exptl_crystal_colour_primary orange
_exptl_crystal_density_diffrn 1.375
_exptl_crystal_description block
_exptl_crystal_F_000 5600
_exptl_crystal_size_max 0.21
_exptl_crystal_size_mid 0.16
_exptl_crystal_size_min 0.15
_refine_diff_density_max 0.255
_refine_diff_density_min -0.342
_refine_diff_density_rms 0.051
_refine_ls_extinction_method none
_refine_ls_goodness_of_fit_ref 1.032
_refine_ls_hydrogen_treatment constr
_refine_ls_matrix_type full
_refine_ls_number_parameters 440
_refine_ls_number_reflns 7565
_refine_ls_number_restraints 7
_refine_ls_restrained_S_all 1.034
_refine_ls_R_factor_all 0.0616
_refine_ls_R_factor_gt 0.0356
_refine_ls_shift/su_max 0.002
_refine_ls_shift/su_mean 0.000
_refine_ls_structure_factor_coef Fsqd
_refine_ls_weighting_details 'w=1/[\s^2^(Fo^2^)+(0.0273P)^2^+14.1305P] where P=(Fo^2^+2Fc^2^)/3'
_refine_ls_weighting_scheme calc
_refine_ls_wR_factor_gt 0.0690
_refine_ls_wR_factor_ref 0.0761
_reflns_Friedel_coverage 0.000
_reflns_number_gt 5738
_reflns_number_total 7565
_reflns_threshold_expression 'I > 2\s(I)'
_cod_data_source_file d0dt01461c2.cif
_cod_data_source_block co4
_cod_depositor_comments 'Adding full bibliography for 7704671--7704672.cif.'
_cod_original_cell_volume 13040(3)
_cod_original_sg_symbol_H-M 'I 41/a'
_cod_database_code 7704672
_shelx_shelxl_version_number 2018/1
_shelx_space_group_comment
;
The symmetry employed for this shelxl refinement is uniquely defined
by the following loop, which should always be used as a source of
symmetry information in preference to the above space-group names.
They are only intended as comments.
;
_olex2_refinement_description
;
1. Fixed Uiso
 At 1.2 times of:
  All C(H) groups
 At 1.5 times of:
  All C(H,H,H) groups
2. Rigid bond restraints
 N5, N6
 with sigma for 1-2 distances of 2 and sigma for 1-3 distances of 1
3. Uiso/Uaniso restraints and constraints
N5 \\sim N6: within 2A with sigma of 0.001 and sigma for terminal atoms of 0.002
4. Others
 Fixed Sof: H39A(0.5) H39B(0.5) H39C(0.5)
5.a Aromatic/amide H refined with riding coordinates:
 C4(H4), C5(H5), C6(H6), C8(H8), C10(H10), C11(H11), C12(H12), C13(H13),
 C14(H14), C17(H17), C19(H19), C20(H20), C21(H21), C22(H22), C23(H23), C24(H24),
  C25(H25), C26(H26), C27(H27), C28(H28), C29(H29), C30(H30), C31(H31),
 C32(H32), C33(H33), C34(H34), C35(H35), C36(H36), C37(H37), C38(H38)
5.b Idealised Me refined as rotating group:
 C39(H39A,H39B,H39C)
;
_olex2_submission_special_instructions 'No special instructions were received'

loop_
_space_group_symop_operation_xyz
'x, y, z'
'-x+1/2, -y, z+1/2'
'-y+3/4, x+1/4, z+1/4'
'y+3/4, -x+3/4, z+3/4'
'x+1/2, y+1/2, z+1/2'
'-x+1, -y+1/2, z+1'
'-y+5/4, x+3/4, z+3/4'
'y+5/4, -x+5/4, z+5/4'
'-x, -y, -z'
'x-1/2, y, -z-1/2'
'y-3/4, -x-1/4, -z-1/4'
'-y-3/4, x-3/4, -z-3/4'
'-x+1/2, -y+1/2, -z+1/2'
'x, y+1/2, -z'
'y-1/4, -x+1/4, -z+1/4'
'-y-1/4, x-1/4, -z-1/4'

loop_
_atom_site_label
_atom_site_type_symbol
_atom_site_fract_x
_atom_site_fract_y
_atom_site_fract_z
_atom_site_U_iso_or_equiv
_atom_site_adp_type
_atom_site_occupancy
_atom_site_site_symmetry_order
_atom_site_calc_flag
_atom_site_refinement_flags_posn
_atom_site_refinement_flags_adp
_atom_site_refinement_flags_occupancy
_atom_site_disorder_assembly
_atom_site_disorder_group
Co1 Co 0.96546(2) 0.61042(2) 0.37661(2) 0.01362(6) Uani 1 1 d . . . . .
N2 N 0.87328(7) 0.63186(7) 0.40776(3) 0.0142(3) Uani 1 1 d . . . . .
N5 N 1.05148(7) 0.66882(8) 0.39997(3) 0.0172(3) Uani 1 1 d . U . . .
N1 N 0.96779(7) 0.51551(7) 0.40824(3) 0.0165(3) Uani 1 1 d . . . . .
N4 N 0.77275(8) 0.83495(7) 0.40302(3) 0.0171(3) Uani 1 1 d . . . . .
N3 N 0.83334(7) 0.69761(7) 0.40667(3) 0.0143(3) Uani 1 1 d . . . . .
N6 N 1.06212(8) 0.66645(8) 0.42776(3) 0.0200(3) Uani 1 1 d . U . . .
C1 C 0.73902(9) 0.78681(9) 0.42345(4) 0.0162(3) Uani 1 1 d . . . . .
C2 C 0.85768(9) 0.57861(9) 0.42914(4) 0.0146(3) Uani 1 1 d . . . . .
N7 N 1.07460(10) 0.66449(11) 0.45360(4) 0.0384(4) Uani 1 1 d . . . . .
C3 C 0.77796(9) 0.71168(9) 0.42725(4) 0.0150(3) Uani 1 1 d . . . . .
C4 C 0.75979(9) 0.65813(9) 0.45036(4) 0.0177(3) Uani 1 1 d . . . . .
H4 H 0.720495 0.668603 0.465056 0.021 Uiso 1 1 calc R . . . .
C5 C 0.79988(9) 0.59048(9) 0.45127(4) 0.0176(3) Uani 1 1 d . . . . .
H5 H 0.788891 0.552553 0.466480 0.021 Uiso 1 1 calc R . . . .
C6 C 0.74104(10) 0.90438(10) 0.39901(4) 0.0234(4) Uani 1 1 d . . . . .
H6 H 0.765190 0.939168 0.385100 0.028 Uiso 1 1 calc R . . . .
C7 C 0.81465(9) 0.65139(9) 0.53645(4) 0.0190(3) Uani 1 1 d . . . . .
C8 C 0.67219(9) 0.80607(10) 0.43908(4) 0.0204(4) Uani 1 1 d . . . . .
H8 H 0.649065 0.770710 0.453037 0.024 Uiso 1 1 calc R . . . .
C9 C 0.72489(9) 0.77742(10) 0.55164(4) 0.0210(4) Uani 1 1 d . . . . .
C10 C 1.01621(10) 0.45617(10) 0.40634(4) 0.0218(4) Uani 1 1 d . . . . .
H10 H 1.059556 0.460517 0.393051 0.026 Uiso 1 1 calc R . . . .
C11 C 0.89218(10) 0.44306(9) 0.44431(4) 0.0203(4) Uani 1 1 d . . . . .
H11 H 0.848082 0.439439 0.457225 0.024 Uiso 1 1 calc R . . . .
C12 C 0.92546(10) 0.66175(11) 0.50165(4) 0.0246(4) Uani 1 1 d . . . . .
H12 H 0.959451 0.693622 0.490141 0.030 Uiso 1 1 calc R . . . .
C13 C 0.78712(10) 0.62107(11) 0.61342(4) 0.0257(4) Uani 1 1 d . . . . .
H13 H 0.753931 0.579876 0.607832 0.031 Uiso 1 1 calc R . . . .
C14 C 0.82691(10) 0.57129(10) 0.53558(4) 0.0212(4) Uani 1 1 d . . . . .
H14 H 0.793695 0.539014 0.547271 0.025 Uiso 1 1 calc R . . . .
C15 C 0.66981(9) 0.63752(9) 0.55895(4) 0.0192(4) Uani 1 1 d . . . . .
C16 C 0.79212(9) 0.68463(10) 0.59381(4) 0.0199(4) Uani 1 1 d . . . . .
C17 C 0.67501(10) 0.92818(10) 0.41404(4) 0.0258(4) Uani 1 1 d . . . . .
H17 H 0.654520 0.978180 0.410643 0.031 Uiso 1 1 calc R . . . .
C18 C 0.90693(9) 0.50934(9) 0.42755(4) 0.0165(3) Uani 1 1 d . . . . .
C19 C 0.93497(10) 0.58296(10) 0.50115(4) 0.0250(4) Uani 1 1 d . . . . .
H19 H 0.974819 0.560224 0.489189 0.030 Uiso 1 1 calc R . . . .
C20 C 1.00640(10) 0.38875(10) 0.42273(4) 0.0239(4) Uani 1 1 d . . . . .
H20 H 1.042447 0.347872 0.420891 0.029 Uiso 1 1 calc R . . . .
C21 C 0.86652(10) 0.69493(10) 0.51885(4) 0.0214(4) Uani 1 1 d . . . . .
H21 H 0.861215 0.749363 0.518664 0.026 Uiso 1 1 calc R . . . .
C22 C 0.64675(10) 0.59518(10) 0.53297(4) 0.0237(4) Uani 1 1 d . . . . .
H22 H 0.679410 0.594741 0.515338 0.028 Uiso 1 1 calc R . . . .
C23 C 0.69837(11) 0.82668(10) 0.57498(4) 0.0277(4) Uani 1 1 d . . . . .
H23 H 0.698004 0.808394 0.595690 0.033 Uiso 1 1 calc R . . . .
C24 C 0.88525(10) 0.53736(10) 0.51845(4) 0.0237(4) Uani 1 1 d . . . . .
H24 H 0.891241 0.482995 0.518532 0.028 Uiso 1 1 calc R . . . .
C25 C 0.67340(10) 0.93005(10) 0.53959(5) 0.0286(4) Uani 1 1 d . . . . .
H25 H 0.656921 0.981268 0.535643 0.034 Uiso 1 1 calc R . . . .
C26 C 0.94344(10) 0.38192(10) 0.44178(4) 0.0237(4) Uani 1 1 d . . . . .
H26 H 0.935003 0.335826 0.453112 0.028 Uiso 1 1 calc R . . . .
C27 C 0.61746(10) 0.63687(10) 0.58370(4) 0.0243(4) Uani 1 1 d . . . . .
H27 H 0.629391 0.665818 0.601726 0.029 Uiso 1 1 calc R . . . .
C28 C 0.72274(11) 0.80869(10) 0.52186(4) 0.0265(4) Uani 1 1 d . . . . .
H28 H 0.738538 0.777448 0.504979 0.032 Uiso 1 1 calc R . . . .
C29 C 0.84279(10) 0.74250(11) 0.60368(4) 0.0269(4) Uani 1 1 d . . . . .
H29 H 0.848217 0.787334 0.591281 0.032 Uiso 1 1 calc R . . . .
C30 C 0.69840(11) 0.88383(11) 0.51583(5) 0.0302(4) Uani 1 1 d . . . . .
H30 H 0.699129 0.903023 0.495246 0.036 Uiso 1 1 calc R . . . .
C31 C 0.63961(10) 0.87769(10) 0.43404(4) 0.0251(4) Uani 1 1 d . . . . .
H31 H 0.593326 0.891857 0.444277 0.030 Uiso 1 1 calc R . . . .
C32 C 0.54896(10) 0.59566(11) 0.58294(5) 0.0305(4) Uani 1 1 d . . . . .
H32 H 0.515356 0.596659 0.600276 0.037 Uiso 1 1 calc R . . . .
C33 C 0.88534(11) 0.73711(13) 0.63076(5) 0.0366(5) Uani 1 1 d . . . . .
H33 H 0.919695 0.777381 0.636291 0.044 Uiso 1 1 calc R . . . .
C34 C 0.82872(11) 0.61550(13) 0.64084(5) 0.0353(5) Uani 1 1 d . . . . .
H34 H 0.823080 0.571255 0.653560 0.042 Uiso 1 1 calc R . . . .
C35 C 0.87806(12) 0.67362(14) 0.64970(5) 0.0402(5) Uani 1 1 d . . . . .
H35 H 0.906414 0.670022 0.668434 0.048 Uiso 1 1 calc R . . . .
C36 C 0.57819(10) 0.55371(10) 0.53176(5) 0.0292(4) Uani 1 1 d . . . . .
H36 H 0.564935 0.525851 0.513615 0.035 Uiso 1 1 calc R . . . .
C37 C 0.67262(11) 0.90088(11) 0.56926(5) 0.0316(4) Uani 1 1 d . . . . .
H37 H 0.654373 0.931763 0.585853 0.038 Uiso 1 1 calc R . . . .
C38 C 0.52949(10) 0.55320(11) 0.55704(5) 0.0321(5) Uani 1 1 d . . . . .
H38 H 0.483229 0.524042 0.556634 0.039 Uiso 1 1 calc R . . . .
C39 C 0.500000 0.750000 0.52888(7) 0.0435(8) Uani 1 2 d S T P . .
H39A H 0.458421 0.783179 0.536443 0.065 Uiso 0.5 1 calc GR . . A -1
H39B H 0.549523 0.769419 0.536443 0.065 Uiso 0.5 1 calc GR . . A -1
H39C H 0.492056 0.697402 0.536443 0.065 Uiso 0.5 1 calc GR . . A -1
C40 C 0.500000 0.750000 0.49583(8) 0.0524(9) Uani 1 2 d S T P . .
B2 B 0.74979(11) 0.68822(11) 0.55984(5) 0.0194(4) Uani 1 1 d . . . . .
N8 N 0.500000 0.750000 0.46953(8) 0.1040(16) Uani 1 2 d S T P . .

loop_
_atom_site_aniso_label
_atom_site_aniso_U_11
_atom_site_aniso_U_22
_atom_site_aniso_U_33
_atom_site_aniso_U_23
_atom_site_aniso_U_13
_atom_site_aniso_U_12
Co1 0.01228(11) 0.01324(11) 0.01534(11) -0.00028(9) 0.00073(9) 0.00012(8)
N2 0.0137(6) 0.0137(7) 0.0151(7) -0.0006(5) -0.0002(5) 0.0003(5)
N5 0.0165(6) 0.0195(6) 0.0157(6) -0.0009(5) 0.0011(5) -0.0034(5)
N1 0.0156(7) 0.0164(7) 0.0173(7) -0.0001(6) -0.0008(6) 0.0016(5)
N4 0.0174(7) 0.0153(7) 0.0187(7) -0.0017(6) 0.0007(6) 0.0008(5)
N3 0.0137(7) 0.0139(7) 0.0153(7) -0.0014(5) -0.0007(5) 0.0001(5)
N6 0.0177(6) 0.0228(6) 0.0195(6) -0.0021(6) 0.0028(5) -0.0036(5)
C1 0.0158(8) 0.0180(8) 0.0147(8) -0.0036(7) -0.0025(6) -0.0008(6)
C2 0.0135(8) 0.0160(8) 0.0143(8) 0.0000(6) -0.0031(6) -0.0015(6)
N7 0.0375(10) 0.0587(12) 0.0188(9) -0.0010(8) 0.0026(7) -0.0074(8)
C3 0.0138(8) 0.0163(8) 0.0149(8) -0.0024(6) -0.0011(6) -0.0017(6)
C4 0.0158(8) 0.0218(9) 0.0154(8) -0.0009(7) 0.0012(7) -0.0006(6)
C5 0.0176(8) 0.0200(8) 0.0153(8) 0.0039(7) -0.0001(7) -0.0021(6)
C6 0.0271(9) 0.0163(8) 0.0267(10) 0.0003(7) 0.0024(8) 0.0024(7)
C7 0.0184(8) 0.0217(9) 0.0168(9) -0.0013(7) -0.0030(7) 0.0007(7)
C8 0.0196(9) 0.0215(9) 0.0199(9) -0.0024(7) 0.0030(7) 0.0016(7)
C9 0.0191(9) 0.0205(9) 0.0234(9) -0.0013(7) -0.0004(7) 0.0001(7)
C10 0.0190(9) 0.0232(9) 0.0232(9) -0.0007(7) 0.0000(7) 0.0034(7)
C11 0.0209(9) 0.0200(9) 0.0199(9) 0.0020(7) -0.0006(7) -0.0015(7)
C12 0.0206(9) 0.0337(10) 0.0196(9) -0.0022(8) 0.0010(7) -0.0056(7)
C13 0.0222(9) 0.0281(10) 0.0268(10) 0.0046(8) 0.0014(8) 0.0045(7)
C14 0.0198(9) 0.0230(9) 0.0209(9) 0.0014(7) 0.0010(7) 0.0003(7)
C15 0.0192(8) 0.0171(8) 0.0211(9) 0.0035(7) -0.0009(7) 0.0054(7)
C16 0.0170(8) 0.0231(9) 0.0198(9) -0.0030(7) 0.0043(7) 0.0042(7)
C17 0.0257(9) 0.0196(9) 0.0320(11) -0.0023(8) 0.0009(8) 0.0071(7)
C18 0.0169(8) 0.0180(8) 0.0146(8) -0.0014(7) -0.0027(7) -0.0009(6)
C19 0.0190(9) 0.0346(10) 0.0212(10) -0.0070(8) 0.0004(7) 0.0037(8)
C20 0.0248(9) 0.0180(9) 0.0289(10) -0.0009(8) -0.0057(8) 0.0069(7)
C21 0.0234(9) 0.0202(9) 0.0205(9) -0.0033(7) -0.0011(7) -0.0032(7)
C22 0.0227(9) 0.0235(9) 0.0248(10) 0.0011(8) -0.0003(8) 0.0029(7)
C23 0.0319(10) 0.0268(10) 0.0243(10) 0.0014(8) 0.0081(8) 0.0062(8)
C24 0.0235(9) 0.0224(9) 0.0253(10) -0.0041(8) -0.0027(8) 0.0048(7)
C25 0.0242(10) 0.0183(9) 0.0432(12) 0.0022(8) -0.0044(9) 0.0038(7)
C26 0.0281(10) 0.0167(9) 0.0263(10) 0.0039(7) -0.0042(8) -0.0020(7)
C27 0.0215(9) 0.0274(10) 0.0241(10) 0.0012(8) 0.0008(7) 0.0057(7)
C28 0.0341(10) 0.0240(9) 0.0215(10) -0.0038(8) -0.0049(8) 0.0044(8)
C29 0.0256(10) 0.0303(10) 0.0249(10) -0.0051(8) 0.0016(8) 0.0010(8)
C30 0.0354(11) 0.0276(10) 0.0276(11) 0.0041(8) -0.0079(9) 0.0026(8)
C31 0.0200(9) 0.0275(10) 0.0279(10) -0.0077(8) 0.0030(8) 0.0057(7)
C32 0.0204(9) 0.0366(11) 0.0346(11) 0.0084(9) 0.0055(8) 0.0056(8)
C33 0.0266(10) 0.0464(13) 0.0368(12) -0.0184(10) -0.0048(9) 0.0033(9)
C34 0.0280(10) 0.0512(13) 0.0268(11) 0.0113(10) 0.0028(9) 0.0142(9)
C35 0.0299(11) 0.0688(16) 0.0219(11) -0.0076(10) -0.0071(9) 0.0204(11)
C36 0.0247(10) 0.0254(10) 0.0375(11) -0.0030(8) -0.0091(9) 0.0023(8)
C37 0.0328(11) 0.0251(10) 0.0370(12) -0.0048(9) 0.0060(9) 0.0083(8)
C38 0.0172(9) 0.0279(10) 0.0512(13) 0.0067(9) -0.0039(9) 0.0010(7)
C39 0.0502(19) 0.0461(19) 0.0343(17) 0.000 0.000 0.0234(15)
C40 0.0331(18) 0.084(3) 0.040(2) 0.000 0.000 -0.0165(17)
B2 0.0207(10) 0.0178(9) 0.0197(10) -0.0003(8) 0.0019(8) 0.0011(7)
N8 0.073(3) 0.201(5) 0.038(2) 0.000 0.000 -0.065(3)

loop_
_atom_type_symbol
_atom_type_description
_atom_type_scat_dispersion_real
_atom_type_scat_dispersion_imag
_atom_type_scat_source
C C 0.0033 0.0016 'International Tables Vol C Tables 4.2.6.8 and 6.1.1.4'
H H 0.0000 0.0000 'International Tables Vol C Tables 4.2.6.8 and 6.1.1.4'
B B 0.0013 0.0007 'International Tables Vol C Tables 4.2.6.8 and 6.1.1.4'
Co Co 0.3494 0.9721 'International Tables Vol C Tables 4.2.6.8 and 6.1.1.4'
N N 0.0061 0.0033 'International Tables Vol C Tables 4.2.6.8 and 6.1.1.4'

loop_
_geom_angle_atom_site_label_1
_geom_angle_atom_site_label_2
_geom_angle_atom_site_label_3
_geom_angle
_geom_angle_site_symmetry_1
_geom_angle_site_symmetry_3
_geom_angle_publ_flag
N2 Co1 N1 75.21(5) . . ?
N2 Co1 N4 101.10(5) . 16_756 ?
N2 Co1 N3 175.65(5) . 16_756 ?
N5 Co1 N2 85.85(5) 11_676 . ?
N5 Co1 N2 98.57(5) . . ?
N5 Co1 N5 100.97(7) . 11_676 ?
N5 Co1 N1 157.98(5) 11_676 . ?
N5 Co1 N1 92.99(5) . . ?
N5 Co1 N4 157.19(5) . 16_756 ?
N5 Co1 N4 91.89(5) 11_676 16_756 ?
N5 Co1 N3 93.74(5) 11_676 16_756 ?
N5 Co1 N3 85.77(5) . 16_756 ?
N1 Co1 N4 81.06(5) . 16_756 ?
N3 Co1 N1 104.29(5) 16_756 . ?
N3 Co1 N4 74.57(5) 16_756 16_756 ?
N3 N2 Co1 121.22(10) . . ?
C2 N2 Co1 118.04(10) . . ?
C2 N2 N3 120.71(13) . . ?
Co1 N5 Co1 116.94(6) . 16_756 ?
N6 N5 Co1 116.58(11) . 16_756 ?
N6 N5 Co1 125.12(11) . . ?
C10 N1 Co1 124.59(11) . . ?
C10 N1 C18 118.06(14) . . ?
C18 N1 Co1 116.14(10) . . ?
C1 N4 Co1 116.10(10) . 11_676 ?
C6 N4 Co1 125.13(11) . 11_676 ?
C6 N4 C1 117.69(14) . . ?
N2 N3 Co1 120.86(10) . 11_676 ?
C3 N3 Co1 118.58(10) . 11_676 ?
C3 N3 N2 120.50(13) . . ?
N7 N6 N5 177.75(17) . . ?
N4 C1 C3 114.87(14) . . ?
N4 C1 C8 122.25(15) . . ?
C8 C1 C3 122.87(15) . . ?
N2 C2 C5 121.05(14) . . ?
N2 C2 C18 114.47(14) . . ?
C5 C2 C18 124.47(14) . . ?
N3 C3 C1 114.69(14) . . ?
N3 C3 C4 121.11(14) . . ?
C4 C3 C1 124.20(14) . . ?
C5 C4 C3 118.48(15) . . ?
C4 C5 C2 118.14(15) . . ?
N4 C6 C17 123.43(16) . . ?
C14 C7 B2 120.31(15) . . ?
C21 C7 C14 114.94(15) . . ?
C21 C7 B2 124.39(15) . . ?
C1 C8 C31 118.91(16) . . ?
C23 C9 B2 120.40(16) . . ?
C28 C9 C23 114.65(16) . . ?
C28 C9 B2 124.81(15) . . ?
N1 C10 C20 123.16(16) . . ?
C18 C11 C26 118.41(16) . . ?
C19 C12 C21 120.53(17) . . ?
C34 C13 C16 122.70(18) . . ?
C24 C14 C7 123.01(16) . . ?
C22 C15 C27 114.93(16) . . ?
C22 C15 B2 122.75(15) . . ?
C27 C15 B2 122.24(15) . . ?
C13 C16 C29 114.94(16) . . ?
C13 C16 B2 123.04(15) . . ?
C29 C16 B2 121.69(15) . . ?
C31 C17 C6 118.40(16) . . ?
N1 C18 C2 114.64(14) . . ?
N1 C18 C11 122.28(15) . . ?
C11 C18 C2 123.08(15) . . ?
C12 C19 C24 118.88(16) . . ?
C26 C20 C10 118.65(16) . . ?
C12 C21 C7 122.69(16) . . ?
C36 C22 C15 123.08(17) . . ?
C37 C23 C9 123.06(18) . . ?
C14 C24 C19 119.94(16) . . ?
C30 C25 C37 118.92(17) . . ?
C20 C26 C11 119.40(16) . . ?
C32 C27 C15 122.73(18) . . ?
C30 C28 C9 122.93(17) . . ?
C33 C29 C16 122.85(18) . . ?
C25 C30 C28 120.13(18) . . ?
C17 C31 C8 119.26(16) . . ?
C38 C32 C27 120.25(18) . . ?
C35 C33 C29 120.38(19) . . ?
C35 C34 C13 120.57(19) . . ?
C34 C35 C33 118.54(19) . . ?
C38 C36 C22 119.81(18) . . ?
C25 C37 C23 120.27(18) . . ?
C36 C38 C32 119.15(17) . . ?
N8 C40 C39 180.0 . . ?
C7 B2 C9 114.44(14) . . ?
C7 B2 C15 110.87(14) . . ?
C15 B2 C9 106.07(13) . . ?
C16 B2 C7 103.19(13) . . ?
C16 B2 C9 110.20(14) . . ?
C16 B2 C15 112.22(14) . . ?

loop_
_geom_bond_atom_site_label_1
_geom_bond_atom_site_label_2
_geom_bond_distance
_geom_bond_site_symmetry_2
_geom_bond_publ_flag
Co1 N2 2.1247(13) . ?
Co1 N5 2.0781(13) 11_676 ?
Co1 N5 2.0690(13) . ?
Co1 N1 2.1420(13) . ?
Co1 N4 2.1740(13) 16_756 ?
Co1 N3 2.1377(13) 16_756 ?
N2 N3 1.3371(18) . ?
N2 C2 1.335(2) . ?
N5 N6 1.2157(19) . ?
N1 C10 1.333(2) . ?
N1 C18 1.351(2) . ?
N4 C1 1.350(2) . ?
N4 C6 1.337(2) . ?
N3 C3 1.333(2) . ?
N6 N7 1.138(2) . ?
C1 C3 1.479(2) . ?
C1 C8 1.384(2) . ?
C2 C5 1.402(2) . ?
C2 C18 1.478(2) . ?
C3 C4 1.401(2) . ?
C4 C5 1.366(2) . ?
C6 C17 1.381(2) . ?
C7 C14 1.408(2) . ?
C7 C21 1.401(2) . ?
C7 B2 1.643(2) . ?
C8 C31 1.384(2) . ?
C9 C23 1.401(2) . ?
C9 C28 1.397(2) . ?
C9 B2 1.647(2) . ?
C10 C20 1.379(2) . ?
C11 C18 1.384(2) . ?
C11 C26 1.390(2) . ?
C12 C19 1.378(3) . ?
C12 C21 1.390(2) . ?
C13 C16 1.395(2) . ?
C13 C34 1.391(3) . ?
C14 C24 1.387(2) . ?
C15 C22 1.401(2) . ?
C15 C27 1.404(2) . ?
C15 B2 1.645(3) . ?
C16 C29 1.402(2) . ?
C16 B2 1.644(3) . ?
C17 C31 1.377(3) . ?
C19 C24 1.390(3) . ?
C20 C26 1.374(3) . ?
C22 C36 1.393(3) . ?
C23 C37 1.386(3) . ?
C25 C30 1.374(3) . ?
C25 C37 1.379(3) . ?
C27 C32 1.389(3) . ?
C28 C30 1.396(2) . ?
C29 C33 1.388(3) . ?
C32 C38 1.382(3) . ?
C33 C35 1.379(3) . ?
C34 C35 1.378(3) . ?
C36 C38 1.382(3) . ?
C39 C40 1.429(4) . ?
C40 N8 1.137(4) . ?
